data_7061879
loop_
_publ_author_name
'Yang, Bo'

_publ_section_title
;
 Sensing and photocatalytic properties of a new 3D Co(ii) coordination
 polymer based on 1,1&#x2032;-di(p-carboxybenzyl)-2,2&#x2032;-biimidazole
;
_journal_issue 39
_journal_name_full 'New Journal of Chemistry'
_journal_page_first 18848
_journal_page_last 18853
_journal_paper_doi 10.1039/D2NJ03281C
_journal_volume 46
_journal_year 2022
_chemical_formula_moiety 'C22 H16 Co N4 O4, 2(H2 O)'
_chemical_formula_sum 'C22 H20 Co N4 O6'
_chemical_formula_weight 495.35
_space_group_crystal_system monoclinic
_space_group_IT_number 15
_space_group_name_Hall '-C 2yc'
_space_group_name_H-M_alt 'C 1 2/c 1'
_atom_sites_solution_hydrogens mixed
_audit_creation_method SHELXL-2014
_audit_update_record
;
2022-07-02 deposited with the CCDC.	2022-09-15 downloaded from the CCDC.
;
_cell_angle_alpha 90
_cell_angle_beta 100.516(2)
_cell_angle_gamma 90
_cell_formula_units_Z 8
_cell_length_a 11.280(2)
_cell_length_b 18.471(3)
_cell_length_c 20.171(4)
_cell_measurement_reflns_used 2773
_cell_measurement_temperature 296(2)
_cell_measurement_theta_max 25.51
_cell_measurement_theta_min 2.13
_cell_volume 4132.1(13)
_computing_structure_refinement 'SHELXL-2014 (Sheldrick, 2014)'
_diffrn_ambient_temperature 296(2)
_diffrn_measured_fraction_theta_full 1.000
_diffrn_measured_fraction_theta_max 1.000
_diffrn_measurement_device_type 'CCD area detector'
_diffrn_measurement_method 'phi and omega scans'
_diffrn_radiation_type MoK\a
_diffrn_radiation_wavelength 0.71073
_diffrn_reflns_av_R_equivalents 0.0245
_diffrn_reflns_av_unetI/netI 0.0174
_diffrn_reflns_Laue_measured_fraction_full 1.000
_diffrn_reflns_Laue_measured_fraction_max 1.000
_diffrn_reflns_limit_h_max 13
_diffrn_reflns_limit_h_min -13
_diffrn_reflns_limit_k_max 22
_diffrn_reflns_limit_k_min -22
_diffrn_reflns_limit_l_max 24
_diffrn_reflns_limit_l_min -24
_diffrn_reflns_number 21344
_diffrn_reflns_point_group_measured_fraction_full 1.000
_diffrn_reflns_point_group_measured_fraction_max 1.000
_diffrn_reflns_theta_full 25.242
_diffrn_reflns_theta_max 26.000
_diffrn_reflns_theta_min 2.054
_exptl_absorpt_coefficient_mu 0.881
_exptl_absorpt_correction_T_max 0.783
_exptl_absorpt_correction_T_min 0.645
_exptl_absorpt_correction_type multi-scan
_exptl_absorpt_process_details sadabs
_exptl_crystal_colour red
_exptl_crystal_density_diffrn 1.592
_exptl_crystal_description block
_exptl_crystal_F_000 2040
_exptl_crystal_size_max 0.270
_exptl_crystal_size_mid 0.250
_exptl_crystal_size_min 0.220
_refine_diff_density_max 0.527
_refine_diff_density_min -0.666
_refine_diff_density_rms 0.049
_refine_ls_extinction_method none
_refine_ls_goodness_of_fit_ref 0.927
_refine_ls_hydrogen_treatment constr
_refine_ls_matrix_type full
_refine_ls_number_parameters 293
_refine_ls_number_reflns 4066
_refine_ls_number_restraints 0
_refine_ls_restrained_S_all 0.927
_refine_ls_R_factor_all 0.0346
_refine_ls_R_factor_gt 0.0297
_refine_ls_shift/su_max 0.001
_refine_ls_shift/su_mean 0.000
_refine_ls_structure_factor_coef Fsqd
_refine_ls_weighting_details 'w=1/[\s^2^(Fo^2^)+(0.0585P)^2^+5.2686P] where P=(Fo^2^+2Fc^2^)/3'
_refine_ls_weighting_scheme calc
_refine_ls_wR_factor_gt 0.0855
_refine_ls_wR_factor_ref 0.0883
_reflns_Friedel_coverage 0.000
_reflns_number_gt 3604
_reflns_number_total 4067
_reflns_threshold_expression 'I > 2\s(I)'
_cod_data_source_file d2nj03281c2.cif
_cod_data_source_block 1
_cod_depositor_comments 'Adding full bibliography for 7061879.cif.'
_cod_original_sg_symbol_H-M 'C 2/c'
_cod_database_code 7061879
_shelx_space_group_comment
;
The symmetry employed for this shelxl refinement is uniquely defined
by the following loop, which should always be used as a source of
symmetry information in preference to the above space-group names.
They are only intended as comments.
;
_shelx_estimated_absorpt_t_min 0.797
_shelx_estimated_absorpt_t_max 0.830
_shelxl_version_number 2014-3

loop_
_space_group_symop_operation_xyz
'x, y, z'
'-x, y, -z+1/2'
'x+1/2, y+1/2, z'
'-x+1/2, y+1/2, -z+1/2'
'-x, -y, -z'
'x, -y, z-1/2'
'-x+1/2, -y+1/2, -z'
'x+1/2, -y+1/2, z-1/2'

loop_
_atom_site_label
_atom_site_type_symbol
_atom_site_fract_x
_atom_site_fract_y
_atom_site_fract_z
_atom_site_U_iso_or_equiv
_atom_site_adp_type
_atom_site_occupancy
_atom_site_site_symmetry_order
_atom_site_calc_flag
_atom_site_refinement_flags_posn
_atom_site_refinement_flags_adp
_atom_site_refinement_flags_occupancy
_atom_site_disorder_assembly
_atom_site_disorder_group
C1 C 0.61264(15) 0.11311(9) 0.52852(9) 0.0218(3) Uani 1 1 d . . . . .
C2 C 0.54940(14) 0.09416(10) 0.58367(8) 0.0217(3) Uani 1 1 d . . . . .
C3 C 0.64934(17) 0.13376(11) 0.42908(9) 0.0310(4) Uani 1 1 d . . . . .
H3 H 0.6393 0.1384 0.3825 0.037 Uiso 1 1 calc R U . . .
C4 C 0.75270(17) 0.14679(11) 0.47298(10) 0.0328(4) Uani 1 1 d . . . . .
H4 H 0.8257 0.1617 0.4623 0.039 Uiso 1 1 calc R U . . .
C5 C 0.46610(18) 0.03535(11) 0.65514(10) 0.0332(4) Uani 1 1 d . . . . .
H5 H 0.4435 -0.0023 0.6808 0.040 Uiso 1 1 calc R U . . .
C6 C 0.43111(18) 0.10493(11) 0.65815(10) 0.0338(4) Uani 1 1 d . . . . .
H6 H 0.3811 0.1238 0.6857 0.041 Uiso 1 1 calc R U . . .
C7 C 0.81690(16) 0.13775(13) 0.60105(10) 0.0359(5) Uani 1 1 d . . . . .
H7A H 0.7987 0.1005 0.6316 0.043 Uiso 1 1 calc R U . . .
H7B H 0.8107 0.1845 0.6221 0.043 Uiso 1 1 calc R U . . .
C8 C 0.94299(16) 0.12724(11) 0.58776(9) 0.0290(4) Uani 1 1 d . . . . .
C9 C 1.01164(17) 0.18698(11) 0.57629(10) 0.0318(4) Uani 1 1 d . . . . .
H9 H 0.9865 0.2333 0.5854 0.038 Uiso 1 1 calc R U . . .
C10 C 1.11732(16) 0.17796(10) 0.55131(10) 0.0287(4) Uani 1 1 d . . . . .
H10 H 1.1620 0.2181 0.5429 0.034 Uiso 1 1 calc R U . . .
C11 C 1.15633(15) 0.10863(10) 0.53890(9) 0.0246(4) Uani 1 1 d . . . . .
C12 C 1.09466(17) 0.04888(11) 0.55705(10) 0.0304(4) Uani 1 1 d . . . . .
H12 H 1.1250 0.0025 0.5533 0.036 Uiso 1 1 calc R U . . .
C13 C 0.98773(18) 0.05833(11) 0.58086(10) 0.0327(4) Uani 1 1 d . . . . .
H13 H 0.9459 0.0182 0.5922 0.039 Uiso 1 1 calc R U . . .
C14 C 1.25540(16) 0.09966(10) 0.49936(9) 0.0264(4) Uani 1 1 d . . . . .
C15 C 0.47321(18) 0.21998(10) 0.59923(10) 0.0316(4) Uani 1 1 d . . . . .
H15A H 0.3899 0.2344 0.5971 0.038 Uiso 1 1 calc R U . . .
H15B H 0.4943 0.2297 0.5556 0.038 Uiso 1 1 calc R U . . .
C16 C 0.55248(16) 0.26517(10) 0.65192(9) 0.0269(4) Uani 1 1 d . . . . .
C17 C 0.53474(19) 0.33973(11) 0.65126(11) 0.0378(5) Uani 1 1 d . . . . .
H17 H 0.4768 0.3606 0.6180 0.045 Uiso 1 1 calc R U . . .
C18 C 0.6029(2) 0.38304(12) 0.69988(12) 0.0431(5) Uani 1 1 d . . . . .
H18 H 0.5891 0.4327 0.6997 0.052 Uiso 1 1 calc R U . . .
C19 C 0.69144(18) 0.35308(11) 0.74876(10) 0.0343(4) Uani 1 1 d . . . . .
C20 C 0.64112(17) 0.23519(11) 0.70084(9) 0.0299(4) Uani 1 1 d . . . . .
H20 H 0.6539 0.1854 0.7016 0.036 Uiso 1 1 calc R U . . .
C21 C 0.71075(17) 0.27879(11) 0.74851(10) 0.0324(4) Uani 1 1 d . . . . .
H21 H 0.7709 0.2582 0.7806 0.039 Uiso 1 1 calc R U . . .
C22 C 0.7593(2) 0.39792(13) 0.80517(11) 0.0409(5) Uani 1 1 d . . . . .
Co1 Co 0.39581(2) 0.06843(2) 0.42123(2) 0.024 Uani 1 1 d . . . . .
N1 N 0.56129(13) 0.11258(8) 0.46401(7) 0.0252(3) Uani 1 1 d . . . . .
N2 N 0.54019(13) 0.02852(8) 0.60836(7) 0.0263(3) Uani 1 1 d . . . . .
N3 N 0.72930(13) 0.13382(9) 0.53643(8) 0.0258(3) Uani 1 1 d . . . . .
N4 N 0.48383(13) 0.14218(8) 0.61257(7) 0.0256(3) Uani 1 1 d . . . . .
O1 O 1.29315(12) 0.03648(7) 0.48920(7) 0.0343(3) Uani 1 1 d . . . . .
O2 O 1.29544(13) 0.15344(8) 0.47304(8) 0.0378(3) Uani 1 1 d . . . . .
O3 O 0.86107(15) 0.37430(9) 0.83477(8) 0.0477(4) Uani 1 1 d . . . . .
O4 O 0.71426(17) 0.45366(11) 0.82368(11) 0.0687(6) Uani 1 1 d . . . . .
O5 O 0.7085(3) 0.57945(14) 0.73694(14) 0.0965(8) Uani 1 1 d . . . . .
H5D H 0.7100 0.5425 0.7623 0.116 Uiso 1 1 d R U . . .
H5A H 0.6761 0.6147 0.7540 0.145 Uiso 1 1 d R U . . .
O6 O 1.0000 0.1582(3) 0.7500 0.1221(15) Uani 1 2 d S T P . .
H6B H 0.9953 0.1957 0.7252 0.183 Uiso 0.5 1 d R U P . .
H6D H 1.0043 0.1709 0.7909 0.183 Uiso 0.5 1 d R U P . .
O7 O 1.0000 0.3055(2) 0.7500 0.162(2) Uani 1 2 d S T P . .
H7F H 0.9581 0.3270 0.7756 0.194 Uiso 0.5 1 d R U P . .
H7E H 1.0140 0.3363 0.7203 0.242 Uiso 0.5 1 d R U P . .

loop_
_atom_site_aniso_label
_atom_site_aniso_U_11
_atom_site_aniso_U_22
_atom_site_aniso_U_33
_atom_site_aniso_U_23
_atom_site_aniso_U_13
_atom_site_aniso_U_12
C1 0.0173(8) 0.0228(8) 0.0253(8) -0.0002(7) 0.0036(6) 0.0019(6)
C2 0.0162(8) 0.0280(9) 0.0201(8) -0.0016(7) 0.0013(6) -0.0009(7)
C3 0.0299(10) 0.0403(11) 0.0240(9) 0.0039(8) 0.0081(7) 0.0002(8)
C4 0.0247(9) 0.0453(12) 0.0303(10) 0.0038(8) 0.0102(8) -0.0054(8)
C5 0.0367(11) 0.0383(11) 0.0276(9) 0.0004(8) 0.0141(8) -0.0051(8)
C6 0.0322(10) 0.0439(12) 0.0281(10) -0.0072(8) 0.0131(8) -0.0022(9)
C7 0.0201(9) 0.0597(13) 0.0272(10) -0.0063(9) 0.0021(7) -0.0037(9)
C8 0.0188(8) 0.0434(11) 0.0239(9) -0.0022(8) 0.0014(7) -0.0023(8)
C9 0.0247(9) 0.0327(10) 0.0379(11) -0.0037(8) 0.0057(8) 0.0039(8)
C10 0.0219(9) 0.0281(9) 0.0357(10) 0.0004(8) 0.0040(7) -0.0018(7)
C11 0.0173(8) 0.0308(9) 0.0249(9) -0.0023(7) 0.0013(7) 0.0000(7)
C12 0.0282(10) 0.0274(9) 0.0356(10) -0.0016(8) 0.0061(8) -0.0006(7)
C13 0.0283(10) 0.0367(11) 0.0338(10) -0.0009(8) 0.0075(8) -0.0092(8)
C14 0.0181(8) 0.0330(10) 0.0267(9) -0.0025(7) 0.0001(7) -0.0008(7)
C15 0.0321(10) 0.0292(10) 0.0309(10) -0.0058(8) -0.0009(8) 0.0051(8)
C16 0.0248(9) 0.0309(10) 0.0255(9) -0.0051(7) 0.0060(7) 0.0017(7)
C17 0.0386(11) 0.0330(11) 0.0372(11) -0.0052(9) -0.0054(9) 0.0066(9)
C18 0.0482(13) 0.0290(10) 0.0485(13) -0.0085(9) -0.0008(10) 0.0028(9)
C19 0.0322(10) 0.0385(11) 0.0315(10) -0.0110(8) 0.0043(8) -0.0058(8)
C20 0.0297(10) 0.0298(10) 0.0295(9) -0.0034(8) 0.0030(8) 0.0017(7)
C21 0.0280(10) 0.0399(11) 0.0278(9) -0.0035(8) 0.0009(8) -0.0008(8)
C22 0.0427(12) 0.0470(13) 0.0334(11) -0.0123(10) 0.0084(9) -0.0149(10)
Co1 0.022 0.026 0.024 0.002 0.003 0.000
N1 0.0214(7) 0.0301(8) 0.0241(7) 0.0016(6) 0.0040(6) 0.0013(6)
N2 0.0253(8) 0.0292(8) 0.0250(7) 0.0010(6) 0.0066(6) 0.0003(6)
N3 0.0176(7) 0.0350(8) 0.0249(7) -0.0002(6) 0.0042(6) -0.0013(6)
N4 0.0240(7) 0.0290(8) 0.0236(7) -0.0060(6) 0.0038(6) 0.0008(6)
O1 0.0328(7) 0.0318(7) 0.0413(8) -0.0001(6) 0.0144(6) 0.0051(6)
O2 0.0346(7) 0.0348(8) 0.0484(8) 0.0027(6) 0.0193(6) -0.0025(6)
O3 0.0541(10) 0.0489(9) 0.0334(8) -0.0097(7) -0.0097(7) -0.0063(8)
O4 0.0499(10) 0.0701(12) 0.0853(14) -0.0511(11) 0.0099(10) -0.0104(9)
O5 0.122(2) 0.0878(17) 0.0895(18) -0.0149(14) 0.0440(16) -0.0291(15)
O6 0.170(4) 0.126(4) 0.073(2) 0.000 0.030(3) 0.000
O7 0.129(4) 0.108(3) 0.291(7) 0.000 0.152(5) 0.000

loop_
_atom_type_symbol
_atom_type_description
_atom_type_scat_dispersion_real
_atom_type_scat_dispersion_imag
_atom_type_scat_source
C C 0.0033 0.0016 'International Tables Vol C Tables 4.2.6.8 and 6.1.1.4'
H H 0.0000 0.0000 'International Tables Vol C Tables 4.2.6.8 and 6.1.1.4'
N N 0.0061 0.0033 'International Tables Vol C Tables 4.2.6.8 and 6.1.1.4'
O O 0.0106 0.0060 'International Tables Vol C Tables 4.2.6.8 and 6.1.1.4'
Co Co 0.3494 0.9721 'International Tables Vol C Tables 4.2.6.8 and 6.1.1.4'

loop_
_geom_angle_atom_site_label_1
_geom_angle_atom_site_label_2
_geom_angle_atom_site_label_3
_geom_angle
_geom_angle_site_symmetry_1
_geom_angle_site_symmetry_3
_geom_angle_publ_flag
N1 C1 N3 111.10(15) . . ?
N1 C1 C2 123.81(15) . . ?
N3 C1 C2 125.09(15) . . ?
N2 C2 N4 110.61(15) . . ?
N2 C2 C1 125.89(16) . . ?
N4 C2 C1 123.31(16) . . ?
C4 C3 N1 109.42(16) . . ?
C4 C3 H3 125.3 . . ?
N1 C3 H3 125.3 . . ?
C3 C4 N3 106.85(16) . . ?
C3 C4 H4 126.6 . . ?
N3 C4 H4 126.6 . . ?
C6 C5 N2 109.73(17) . . ?
C6 C5 H5 125.1 . . ?
N2 C5 H5 125.1 . . ?
C5 C6 N4 106.39(16) . . ?
C5 C6 H6 126.8 . . ?
N4 C6 H6 126.8 . . ?
N3 C7 C8 109.61(15) . . ?
N3 C7 H7A 109.7 . . ?
C8 C7 H7A 109.7 . . ?
N3 C7 H7B 109.7 . . ?
C8 C7 H7B 109.7 . . ?
H7A C7 H7B 108.2 . . ?
C13 C8 C9 119.20(17) . . ?
C13 C8 C7 120.60(18) . . ?
C9 C8 C7 119.96(19) . . ?
C10 C9 C8 120.45(18) . . ?
C10 C9 H9 119.8 . . ?
C8 C9 H9 119.8 . . ?
C9 C10 C11 119.81(17) . . ?
C9 C10 H10 120.1 . . ?
C11 C10 H10 120.1 . . ?
C12 C11 C10 119.59(17) . . ?
C12 C11 C14 120.75(16) . . ?
C10 C11 C14 119.30(16) . . ?
C13 C12 C11 119.99(18) . . ?
C13 C12 H12 120.0 . . ?
C11 C12 H12 120.0 . . ?
C8 C13 C12 120.37(18) . . ?
C8 C13 H13 119.8 . . ?
C12 C13 H13 119.8 . . ?
O2 C14 O1 120.25(17) . . ?
O2 C14 C11 120.12(17) . . ?
O1 C14 C11 119.49(17) . . ?
O2 C14 Co1 66.13(10) . 1_655 ?
O1 C14 Co1 54.32(9) . 1_655 ?
C11 C14 Co1 169.62(13) . 1_655 ?
N4 C15 C16 113.30(15) . . ?
N4 C15 H15A 108.9 . . ?
C16 C15 H15A 108.9 . . ?
N4 C15 H15B 108.9 . . ?
C16 C15 H15B 108.9 . . ?
H15A C15 H15B 107.7 . . ?
C20 C16 C17 119.09(17) . . ?
C20 C16 C15 122.55(17) . . ?
C17 C16 C15 118.36(17) . . ?
C18 C17 C16 120.31(19) . . ?
C18 C17 H17 119.8 . . ?
C16 C17 H17 119.8 . . ?
C19 C18 C17 120.6(2) . . ?
C19 C18 H18 119.7 . . ?
C17 C18 H18 119.7 . . ?
C18 C19 C21 119.04(18) . . ?
C18 C19 C22 121.4(2) . . ?
C21 C19 C22 119.30(19) . . ?
C21 C20 C16 120.44(18) . . ?
C21 C20 H20 119.8 . . ?
C16 C20 H20 119.8 . . ?
C20 C21 C19 120.51(18) . . ?
C20 C21 H21 119.7 . . ?
C19 C21 H21 119.7 . . ?
O4 C22 O3 122.0(2) . . ?
O4 C22 C19 120.5(2) . . ?
O3 C22 C19 117.3(2) . . ?
O3 Co1 O1 133.61(6) 8_455 1_455 ?
O3 Co1 N2 103.21(7) 8_455 5_656 ?
O1 Co1 N2 102.45(6) 1_455 5_656 ?
O3 Co1 N1 99.88(6) 8_455 . ?
O1 Co1 N1 114.38(6) 1_455 . ?
N2 Co1 N1 97.23(6) 5_656 . ?
O3 Co1 O2 90.05(6) 8_455 1_455 ?
O1 Co1 O2 60.24(5) 1_455 1_455 ?
N2 Co1 O2 162.68(5) 5_656 1_455 ?
N1 Co1 O2 91.31(6) . 1_455 ?
O3 Co1 C14 112.28(7) 8_455 1_455 ?
O1 Co1 C14 30.47(6) 1_455 1_455 ?
N2 Co1 C14 132.84(6) 5_656 1_455 ?
N1 Co1 C14 105.83(6) . 1_455 ?
O2 Co1 C14 29.83(6) 1_455 1_455 ?
C1 N1 C3 105.90(15) . . ?
C1 N1 Co1 127.62(12) . . ?
C3 N1 Co1 125.29(12) . . ?
C2 N2 C5 105.88(15) . . ?
C2 N2 Co1 129.23(12) . 5_656 ?
C5 N2 Co1 124.58(13) . 5_656 ?
C1 N3 C4 106.73(15) . . ?
C1 N3 C7 126.47(15) . . ?
C4 N3 C7 126.73(15) . . ?
C2 N4 C6 107.38(16) . . ?
C2 N4 C15 126.69(16) . . ?
C6 N4 C15 125.91(16) . . ?
C14 O1 Co1 95.21(12) . 1_655 ?
C14 O2 Co1 84.04(11) . 1_655 ?
C22 O3 Co1 104.04(14) . 8_556 ?
H5D O5 H5A 109.5 . . ?
H6B O6 H6D 109.4 . . ?
H7F O7 H7E 107.8 . . ?

loop_
_geom_bond_atom_site_label_1
_geom_bond_atom_site_label_2
_geom_bond_distance
_geom_bond_site_symmetry_2
_geom_bond_publ_flag
C1 N1 1.324(2) . ?
C1 N3 1.352(2) . ?
C1 C2 1.469(2) . ?
C2 N2 1.322(2) . ?
C2 N4 1.353(2) . ?
C3 C4 1.351(3) . ?
C3 N1 1.375(2) . ?
C3 H3 0.9300 . ?
C4 N3 1.374(2) . ?
C4 H4 0.9300 . ?
C5 C6 1.349(3) . ?
C5 N2 1.376(2) . ?
C5 H5 0.9300 . ?
C6 N4 1.368(2) . ?
C6 H6 0.9300 . ?
C7 N3 1.487(2) . ?
C7 C8 1.507(3) . ?
C7 H7A 0.9700 . ?
C7 H7B 0.9700 . ?
C8 C13 1.386(3) . ?
C8 C9 1.392(3) . ?
C9 C10 1.386(3) . ?
C9 H9 0.9300 . ?
C10 C11 1.392(3) . ?
C10 H10 0.9300 . ?
C11 C12 1.389(3) . ?
C11 C14 1.496(2) . ?
C12 C13 1.388(3) . ?
C12 H12 0.9300 . ?
C13 H13 0.9300 . ?
C14 O2 1.249(2) . ?
C14 O1 1.272(2) . ?
C14 Co1 2.4970(19) 1_655 ?
C15 N4 1.463(2) . ?
C15 C16 1.510(3) . ?
C15 H15A 0.9700 . ?
C15 H15B 0.9700 . ?
C16 C20 1.386(3) . ?
C16 C17 1.391(3) . ?
C17 C18 1.385(3) . ?
C17 H17 0.9300 . ?
C18 C19 1.384(3) . ?
C18 H18 0.9300 . ?
C19 C21 1.390(3) . ?
C19 C22 1.500(3) . ?
C20 C21 1.384(3) . ?
C20 H20 0.9300 . ?
C21 H21 0.9300 . ?
C22 O4 1.236(3) . ?
C22 O3 1.270(3) . ?
Co1 O3 2.0161(15) 8_455 ?
Co1 O1 2.0366(14) 1_455 ?
Co1 N2 2.0596(16) 5_656 ?
Co1 N1 2.0751(15) . ?
Co1 O2 2.2958(15) 1_455 ?
Co1 C14 2.4971(19) 1_455 ?
N2 Co1 2.0597(16) 5_656 ?
O1 Co1 2.0367(14) 1_655 ?
O2 Co1 2.2959(15) 1_655 ?
O3 Co1 2.0161(15) 8_556 ?
O5 H5D 0.8510 . ?
O5 H5A 0.8489 . ?
O6 H6B 0.8503 . ?
O6 H6D 0.8501 . ?
O7 H7F 0.8575 . ?
O7 H7E 0.8607 . ?
